data_4116094
loop_
_publ_author_name
'Kil Sik Min'
'Myunghyun Paik Suh'

_publ_section_title
;
 Silver(I)-Polynitrile Network Solids for Anion Exchange: Anion-Induced
 Transformation of Supramolecular Structure in the Crystalline State
;
_journal_name_full 'Journal of the American Chemical Society'
_journal_page_first 6834
_journal_page_last 6840
_journal_paper_doi 10.1021/ja000642m
_journal_volume 122
_journal_year 2000
_chemical_formula_sum 'C7 H10 Ag0.5 Cl0.5 N3 O2'
_chemical_formula_weight 239.84
_chemical_name_systematic
; 
 ? 
;
_space_group_IT_number 56
_symmetry_cell_setting orthorhombic
_symmetry_space_group_name_Hall '-P 2ab 2ac'
_symmetry_space_group_name_H-M 'P c c n'
_atom_sites_solution_hydrogens geom
_atom_sites_solution_primary direct
_atom_sites_solution_secondary difmap
_audit_creation_method SHELXL-97
_cell_angle_alpha 90.00
_cell_angle_beta 90.00
_cell_angle_gamma 90.00
_cell_formula_units_Z 8
_cell_length_a 11.050(3)
_cell_length_b 11.414(3)
_cell_length_c 14.790(4)
_cell_measurement_temperature 293(2)
_cell_volume 1865.4(9)
_computing_structure_refinement 'SHELXL-97 (Sheldrick, 1997)'
_computing_structure_solution 'SHELXS-97 (Sheldrick, 1990)'
_diffrn_ambient_temperature 293(2)
_diffrn_measured_fraction_theta_full 0.954
_diffrn_measured_fraction_theta_max 0.954
_diffrn_radiation_monochromator graphite
_diffrn_radiation_source 'fine-focus sealed tube'
_diffrn_radiation_type MoK\a
_diffrn_radiation_wavelength 0.71069
_diffrn_reflns_av_R_equivalents 0.0072
_diffrn_reflns_av_sigmaI/netI 0.0189
_diffrn_reflns_limit_h_max 13
_diffrn_reflns_limit_h_min -2
_diffrn_reflns_limit_k_max 13
_diffrn_reflns_limit_k_min -2
_diffrn_reflns_limit_l_max 17
_diffrn_reflns_limit_l_min -8
_diffrn_reflns_number 1606
_diffrn_reflns_theta_full 24.97
_diffrn_reflns_theta_max 24.97
_diffrn_reflns_theta_min 2.57
_exptl_absorpt_coefficient_mu 1.256
_exptl_crystal_density_diffrn 1.708
_exptl_crystal_F_000 968
_refine_diff_density_max 0.901
_refine_diff_density_min -0.893
_refine_diff_density_rms 0.160
_refine_ls_extinction_coef 0.0084(14)
_refine_ls_extinction_expression Fc^*^=kFc[1+0.001xFc^2^\l^3^/sin(2\q)]^-1/4^
_refine_ls_extinction_method SHELXL
_refine_ls_goodness_of_fit_ref 1.007
_refine_ls_hydrogen_treatment mixed
_refine_ls_matrix_type full
_refine_ls_number_parameters 125
_refine_ls_number_reflns 1567
_refine_ls_number_restraints 3
_refine_ls_restrained_S_all 1.010
_refine_ls_R_factor_all 0.0611
_refine_ls_R_factor_gt 0.0545
_refine_ls_shift/su_max 2.681
_refine_ls_shift/su_mean 0.272
_refine_ls_structure_factor_coef Fsqd
_refine_ls_weighting_details 'calc w=1/[\s^2^(Fo^2^)+(0.1075P)^2^+2.3722P] where P=(Fo^2^+2Fc^2^)/3'
_refine_ls_weighting_scheme calc
_refine_ls_wR_factor_gt 0.1455
_refine_ls_wR_factor_ref 0.1506
_reflns_number_gt 1314
_reflns_number_total 1567
_reflns_threshold_expression >2sigma(I)
_cod_data_source_file ja000642m_3.cif
_cod_data_source_block agclo
_cod_original_cell_volume 1865.4(8)
_cod_original_formula_sum 'C7 H10 Ag0.50 Cl0.50 N3 O2'
_cod_database_code 4116094

loop_
_symmetry_equiv_pos_as_xyz
'x, y, z'
'-x+1/2, -y+1/2, z'
'-x, y+1/2, -z+1/2'
'x+1/2, -y, -z+1/2'
'-x, -y, -z'
'x-1/2, y-1/2, -z'
'x, -y-1/2, z-1/2'
'-x-1/2, y, z-1/2'

loop_
_atom_site_label
_atom_site_type_symbol
_atom_site_fract_x
_atom_site_fract_y
_atom_site_fract_z
_atom_site_U_iso_or_equiv
_atom_site_adp_type
_atom_site_occupancy
_atom_site_symmetry_multiplicity
_atom_site_calc_flag
_atom_site_refinement_flags
Ag1 Ag 0.2500 0.2500 0.02658(3) 0.0544(3) Uani 1 2 d S
N1 N 0.5209(6) -0.1558(5) -0.0438(5) 0.0916(19) Uani 1 1 d .
N2 N 0.2051(3) 0.1216(3) -0.1084(2) 0.0313(7) Uani 1 1 d .
N3 N 0.1512(4) 0.1199(4) 0.1272(3) 0.0541(11) Uani 1 1 d .
C1 C 0.4283(5) -0.1130(5) -0.0450(4) 0.0616(13) Uani 1 1 d .
C2 C 0.3107(5) -0.0550(4) -0.0459(4) 0.0525(12) Uani 1 1 d .
H2A H 0.2978 -0.0160 0.0115 0.063 Uiso 1 1 calc R
H2B H 0.2475 -0.1132 -0.0535 0.063 Uiso 1 1 calc R
C3 C 0.3030(4) 0.0351(4) -0.1228(3) 0.0403(9) Uani 1 1 d .
H3A H 0.3797 0.0760 -0.1276 0.048 Uiso 1 1 calc R
H3B H 0.2891 -0.0056 -0.1794 0.048 Uiso 1 1 calc R
C4 C 0.0860(3) 0.0653(4) -0.0953(3) 0.0355(9) Uani 1 1 d .
H4A H 0.0278 0.1252 -0.0789 0.043 Uiso 1 1 calc R
H4B H 0.0920 0.0113 -0.0449 0.043 Uiso 1 1 calc R
C5 C 0.0371(4) -0.0018(5) -0.1776(3) 0.0489(11) Uani 1 1 d .
H5A H 0.0160 0.0530 -0.2252 0.059 Uiso 1 1 calc R
H5B H 0.0988 -0.0544 -0.2006 0.059 Uiso 1 1 calc R
C6 C -0.0686(4) -0.0681(4) -0.1515(3) 0.0450(11) Uani 1 1 d .
C7 C 0.1992(4) 0.2054(4) -0.1838(3) 0.0327(8) Uani 1 1 d .
H7A H 0.1224 0.2465 -0.1810 0.039 Uiso 1 1 calc R
H7B H 0.2013 0.1623 -0.2403 0.039 Uiso 1 1 calc R
Cl1 Cl 0.2500 0.7500 0.18930(19) 0.0672(6) Uani 1 2 d SD
O1 O 0.2500 0.7500 0.2822(5) 0.195(12) Uani 1 2 d SD
O2 O 0.213(2) 0.845(2) 0.1382(19) 0.46(2) Uani 1 1 d D
O3 O 0.292(3) 0.8604(13) 0.1664(11) 0.252(17) Uani 0.50 1 d PD

loop_
_atom_site_aniso_label
_atom_site_aniso_U_11
_atom_site_aniso_U_22
_atom_site_aniso_U_33
_atom_site_aniso_U_23
_atom_site_aniso_U_13
_atom_site_aniso_U_12
Ag1 0.0757(5) 0.0538(5) 0.0337(4) 0.000 0.000 -0.0316(3)
N1 0.083(4) 0.069(3) 0.123(5) -0.010(3) -0.031(3) 0.027(3)
N2 0.0238(14) 0.0345(16) 0.0355(17) 0.0007(14) -0.0005(13) -0.0030(13)
N3 0.055(2) 0.060(2) 0.046(2) 0.0051(19) -0.0070(18) -0.025(2)
C1 0.059(3) 0.046(3) 0.080(3) 0.006(3) -0.012(3) 0.009(3)
C2 0.046(3) 0.046(3) 0.065(3) 0.017(2) 0.000(2) 0.004(2)
C3 0.037(2) 0.039(2) 0.045(2) 0.0038(19) 0.0006(18) 0.0044(18)
C4 0.0300(18) 0.040(2) 0.037(2) -0.0040(17) 0.0022(15) -0.0075(16)
C5 0.042(2) 0.061(3) 0.044(2) -0.010(2) 0.0029(19) -0.018(2)
C6 0.053(3) 0.044(2) 0.038(2) -0.0063(18) -0.0117(19) -0.009(2)
C7 0.0287(17) 0.0388(19) 0.030(2) -0.0020(16) -0.0030(15) -0.0043(17)
Cl1 0.0857(14) 0.0454(10) 0.0706(15) 0.000 0.000 0.0165(8)
O1 0.36(4) 0.133(13) 0.088(9) 0.000 0.000 -0.078(12)
O2 0.37(3) 0.48(5) 0.54(3) 0.10(5) -0.10(3) 0.26(3)
O3 0.57(5) 0.102(11) 0.082(10) 0.046(9) -0.005(17) -0.101(18)

loop_
_atom_type_symbol
_atom_type_description
_atom_type_scat_dispersion_real
_atom_type_scat_dispersion_imag
_atom_type_scat_source
C C 0.0033 0.0016 'International Tables Vol C Tables 4.2.6.8 and 6.1.1.4'
H H 0.0000 0.0000 'International Tables Vol C Tables 4.2.6.8 and 6.1.1.4'
N N 0.0061 0.0033 'International Tables Vol C Tables 4.2.6.8 and 6.1.1.4'
O O 0.0106 0.0060 'International Tables Vol C Tables 4.2.6.8 and 6.1.1.4'
Ag Ag -0.8971 1.1015 'International Tables Vol C Tables 4.2.6.8 and 6.1.1.4'
Cl Cl 0.1484 0.1585 'International Tables Vol C Tables 4.2.6.8 and 6.1.1.4'

loop_
_geom_angle_atom_site_label_1
_geom_angle_atom_site_label_2
_geom_angle_atom_site_label_3
_geom_angle
_geom_angle_site_symmetry_1
_geom_angle_site_symmetry_3
N3 Ag1 N3 102.19(19) 2 .
N3 Ag1 N2 161.93(12) 2 .
N3 Ag1 N2 92.42(12) . .
N3 Ag1 N2 92.42(12) 2 2
N3 Ag1 N2 161.93(12) . 2
N2 Ag1 N2 75.55(15) . 2
C4 N2 C7 110.0(3) . .
C4 N2 C3 112.3(3) . .
C7 N2 C3 111.0(3) . .
C4 N2 Ag1 108.9(2) . .
C7 N2 Ag1 103.3(2) . .
C3 N2 Ag1 110.9(2) . .
C6 N3 Ag1 152.6(4) 5 .
N1 C1 C2 178.5(6) . .
C1 C2 C3 111.1(4) . .
C1 C2 H2A 109.5 . .
C3 C2 H2A 109.4 . .
C1 C2 H2B 109.3 . .
C3 C2 H2B 109.4 . .
H2A C2 H2B 108.0 . .
N2 C3 C2 112.4(4) . .
N2 C3 H3A 109.1 . .
C2 C3 H3A 109.1 . .
N2 C3 H3B 109.1 . .
C2 C3 H3B 109.1 . .
H3A C3 H3B 107.9 . .
N2 C4 C5 115.3(3) . .
N2 C4 H4A 108.4 . .
C5 C4 H4A 108.5 . .
N2 C4 H4B 108.5 . .
C5 C4 H4B 108.5 . .
H4A C4 H4B 107.5 . .
C6 C5 C4 109.5(4) . .
C6 C5 H5A 109.8 . .
C4 C5 H5A 109.8 . .
C6 C5 H5B 109.7 . .
C4 C5 H5B 109.8 . .
H5A C5 H5B 108.2 . .
N3 C6 C5 177.2(5) 5 .
N2 C7 C7 113.8(3) . 2
N2 C7 H7A 108.8 . .
C7 C7 H7A 108.6 2 .
N2 C7 H7B 108.9 . .
C7 C7 H7B 108.9 2 .
H7A C7 H7B 107.7 . .
O2 Cl1 O2 114(3) 2_565 .
O2 Cl1 O3 41.6(19) 2_565 2_565
O2 Cl1 O3 118.7(17) . 2_565
O2 Cl1 O3 118.7(17) 2_565 .
O2 Cl1 O3 41.6(19) . .
O3 Cl1 O3 151.7(14) 2_565 .
O2 Cl1 O1 123.1(15) 2_565 .
O2 Cl1 O1 123.1(15) . .
O3 Cl1 O1 104.2(7) 2_565 .
O3 Cl1 O1 104.2(7) . .
O3 O2 Cl1 69.2(10) . .
O2 O3 Cl1 69.2(14) . .

loop_
_geom_bond_atom_site_label_1
_geom_bond_atom_site_label_2
_geom_bond_distance
_geom_bond_site_symmetry_2
Ag1 N3 2.369(4) 2
Ag1 N3 2.369(4) .
Ag1 N2 2.526(3) .
Ag1 N2 2.526(3) 2
N1 C1 1.133(8) .
N2 C4 1.478(5) .
N2 C7 1.470(5) .
N2 C3 1.480(6) .
N3 C6 1.145(6) 5
C1 C2 1.458(7) .
C2 C3 1.535(6) .
C2 H2A 0.9700 .
C2 H2B 0.9700 .
C3 H3A 0.9700 .
C3 H3B 0.9700 .
C4 C5 1.536(6) .
C4 H4A 0.9700 .
C4 H4B 0.9700 .
C5 C6 1.444(6) .
C5 H5A 0.9700 .
C5 H5B 0.9700 .
C6 N3 1.145(6) 5
C7 C7 1.517(8) 2
C7 H7A 0.9700 .
C7 H7B 0.9700 .
Cl1 O2 1.384(11) 2_565
Cl1 O2 1.384(11) .
Cl1 O3 1.384(9) 2_565
Cl1 O3 1.384(9) .
Cl1 O1 1.374(8) .
O2 O3 0.98(4) .
